data_4123655
loop_
_publ_author_name
'Tymonko, Steven A.'
'Smith, Russell C.'
'Ambrosi, Andrea'
'Ober, Michael H.'
'Wang, Hao'
'Denmark, Scott E.'

_publ_contact_author
; 
Scott R. Wilson 
University of Illinois 
School of Chemical Sciences, Box 59-1 
505 South Mathews Avenue 
Urbana, Illinois  61801 
USA 
;
_publ_section_title
;
 Mechanistic significance of the si-o-pd bond in the palladium-catalyzed
 cross-coupling reactions of arylsilanolates.
;
_journal_issue 19
_journal_name_full 'Journal of the American Chemical Society'
_journal_page_first 6200
_journal_page_last 6218
_journal_paper_doi 10.1021/jacs.5b02518
_journal_volume 137
_journal_year 2015
_chemical_formula_moiety 'C50 H45 F3 Fe O2 P2 Pd Si'
_chemical_formula_sum 'C50 H45 F3 Fe O2 P2 Pd Si'
_chemical_formula_weight 987.14
_chemical_name_systematic
; 
? 
;
_space_group_IT_number 2
_symmetry_cell_setting triclinic
_symmetry_space_group_name_Hall '-P 1'
_symmetry_space_group_name_H-M 'P -1'
_atom_sites_solution_hydrogens geom
_atom_sites_solution_primary direct
_atom_sites_solution_secondary difmap
_audit_creation_method SHELXL-97
_audit_update_record
; 
2005-04-27   text and data added, srw 
;
_cell_angle_alpha 104.725(3)
_cell_angle_beta 97.998(3)
_cell_angle_gamma 97.617(3)
_cell_formula_units_Z 2
_cell_length_a 9.8243(5)
_cell_length_b 11.9643(7)
_cell_length_c 20.2965(10)
_cell_measurement_reflns_used 4398
_cell_measurement_temperature 193(2)
_cell_measurement_theta_max 0.00
_cell_measurement_theta_min 0.00
_cell_volume 2249.5(2)
_computing_cell_refinement 'SAINT V6.22 (Bruker, 2001)'
_computing_data_collection 'SMART V5.625 (Bruker, 2001)'
_computing_data_reduction 'SAINT V6.22 (Bruker, 2001)'
_computing_molecular_graphics 'SHELXTL V6.12 (Bruker, 2001)'
_computing_publication_material 'CIFTAB (Sheldrick, 2001)'
_computing_structure_refinement 'SHELXTL V6.12 (Bruker, 2001)'
_computing_structure_solution 'SHELXTL V6.12 (Bruker, 2001)'
_diffrn_ambient_temperature 193(2)
_diffrn_measured_fraction_theta_full 0.996
_diffrn_measured_fraction_theta_max 0.996
_diffrn_measurement_device 'Bruker Kappa/ApexII CCD'
_diffrn_measurement_method 'profile data from \f and \w scans'
_diffrn_radiation_monochromator graphite
_diffrn_radiation_source 'fine-focus sealed tube'
_diffrn_radiation_type MoK\a
_diffrn_radiation_wavelength 0.71073
_diffrn_radiation_wavelength_id ga70fas
_diffrn_reflns_av_R_equivalents 0.0790
_diffrn_reflns_av_sigmaI/netI 0.0769
_diffrn_reflns_limit_h_max 11
_diffrn_reflns_limit_h_min -11
_diffrn_reflns_limit_k_max 14
_diffrn_reflns_limit_k_min -14
_diffrn_reflns_limit_l_max 24
_diffrn_reflns_limit_l_min -24
_diffrn_reflns_number 42149
_diffrn_reflns_theta_full 25.69
_diffrn_reflns_theta_max 25.69
_diffrn_reflns_theta_min 1.79
_exptl_absorpt_coefficient_mu 0.872
_exptl_absorpt_correction_T_max 0.97547
_exptl_absorpt_correction_T_min 0.88858
_exptl_absorpt_correction_type integration
_exptl_absorpt_process_details '(Bruker, 2001)'
_exptl_crystal_colour yellow
_exptl_crystal_density_diffrn 1.457
_exptl_crystal_description tabular
_exptl_crystal_F_000 1008
_exptl_crystal_id ga70fas
_exptl_crystal_preparation
; 
The data crystal was excised from a cluster of severely twinned 
and interconnected crystals.  Every effort was made to remove all 
crystallites; however, a few segments (<0.005 mm) could not be 
removed.  The data crystal was mounted using oil (Parantone-N, 
Exxon) to a 0.3 mm cryo-loop (Hampton Research) with the (-1 0 1) 
scattering planes roughly normal to the spindle axis. 
;
_exptl_crystal_size_max 0.10
_exptl_crystal_size_mid 0.10
_exptl_crystal_size_min 0.03
_refine_diff_density_max 1.116
_refine_diff_density_min -0.655
_refine_diff_density_rms 0.096
_refine_ls_extinction_method none
_refine_ls_goodness_of_fit_ref 1.031
_refine_ls_hydrogen_treatment noref
_refine_ls_matrix_type full
_refine_ls_number_parameters 544
_refine_ls_number_reflns 8501
_refine_ls_number_restraints 0
_refine_ls_restrained_S_all 1.031
_refine_ls_R_factor_all 0.0857
_refine_ls_R_factor_gt 0.0481
_refine_ls_shift/su_max 0.000
_refine_ls_shift/su_mean 0.000
_refine_ls_structure_factor_coef Fsqd
_refine_ls_weighting_details 'calc w=1/[\s^2^(Fo^2^)+(0.0422P)^2^+1.9984P] where P=(Fo^2^+2Fc^2^)/3'
_refine_ls_weighting_scheme calc
_refine_ls_wR_factor_gt 0.0968
_refine_ls_wR_factor_ref 0.1118
_reflns_number_gt 5853
_reflns_number_total 8501
_reflns_threshold_expression >2sigma(I)
_cod_data_source_file ja5b02518_si_007.cif
_cod_data_source_block ga70fas
_cod_depositor_comments
;
The following automatic conversions were performed:

'_symmetry_cell_setting' value 'Triclinic' changed to 'triclinic'
according to
/usr/data/users/saulius/crontab/automatic-downloads/rss-feeds/ACS/lib/dictionaries/cif_core.dic
dictionary named 'cif_core.dic' version 2.4.2 from 2011-04-26.

Automatic conversion script
Id: cif_fix_values 3271 2015-04-21 07:52:19Z andrius 

 Adding full bibliography for 4123655--4123660.cif.
;
_cod_original_sg_symbol_Hall '-P 1 '
_cod_original_sg_symbol_H-M 'P -1 '
_cod_database_code 4123655

loop_
_symmetry_equiv_pos_as_xyz
'x, y, z'
'-x, -y, -z'

loop_
_atom_site_label
_atom_site_type_symbol
_atom_site_fract_x
_atom_site_fract_y
_atom_site_fract_z
_atom_site_U_iso_or_equiv
_atom_site_adp_type
_atom_site_occupancy
_atom_site_symmetry_multiplicity
_atom_site_calc_flag
_atom_site_refinement_flags
C1 C 0.3173(4) 0.3078(4) 0.3881(2) 0.0235(10) Uani 1 1 d .
C2 C 0.2854(5) 0.4200(4) 0.4218(2) 0.0303(11) Uani 1 1 d .
H2A H 0.3495 0.4974 0.4342 0.036 Uiso 1 1 calc R
C3 C 0.1464(5) 0.4008(4) 0.4341(2) 0.0356(12) Uani 1 1 d .
H3A H 0.0949 0.4632 0.4556 0.043 Uiso 1 1 calc R
C4 C 0.0916(5) 0.2794(4) 0.4089(2) 0.0368(12) Uani 1 1 d .
H4A H -0.0048 0.2410 0.4096 0.044 Uiso 1 1 calc R
C5 C 0.1972(5) 0.2221(4) 0.3810(2) 0.0300(11) Uani 1 1 d .
H5A H 0.1878 0.1359 0.3590 0.036 Uiso 1 1 calc R
C6 C 0.1608(5) 0.2815(4) 0.2283(2) 0.0296(11) Uani 1 1 d .
C7 C 0.0192(5) 0.2710(4) 0.2375(2) 0.0359(12) Uani 1 1 d .
H7A H -0.0493 0.1960 0.2251 0.043 Uiso 1 1 calc R
C8 C -0.0076(5) 0.3841(5) 0.2690(2) 0.0414(13) Uani 1 1 d .
H8A H -0.0979 0.4025 0.2826 0.050 Uiso 1 1 calc R
C9 C 0.1157(5) 0.4657(5) 0.2786(2) 0.0413(13) Uani 1 1 d .
H9A H 0.1277 0.5522 0.3001 0.050 Uiso 1 1 calc R
C10 C 0.2212(5) 0.4046(4) 0.2541(2) 0.0334(11) Uani 1 1 d .
H10A H 0.3191 0.4404 0.2541 0.040 Uiso 1 1 calc R
C11 C 0.5655(4) 0.3929(4) 0.3381(2) 0.0258(10) Uani 1 1 d .
C12 C 0.5856(5) 0.3802(4) 0.2705(2) 0.0344(11) Uani 1 1 d .
H12A H 0.5541 0.3064 0.2370 0.041 Uiso 1 1 calc R
C13 C 0.6508(5) 0.4736(5) 0.2513(3) 0.0453(14) Uani 1 1 d .
H13A H 0.6641 0.4640 0.2048 0.054 Uiso 1 1 calc R
C14 C 0.6969(6) 0.5815(5) 0.3004(3) 0.0504(15) Uani 1 1 d .
H14A H 0.7390 0.6468 0.2873 0.060 Uiso 1 1 calc R
C15 C 0.6814(6) 0.5936(5) 0.3676(3) 0.0491(14) Uani 1 1 d .
H15A H 0.7172 0.6663 0.4016 0.059 Uiso 1 1 calc R
C16 C 0.6140(5) 0.5007(4) 0.3867(2) 0.0368(12) Uani 1 1 d .
H16A H 0.6010 0.5109 0.4333 0.044 Uiso 1 1 calc R
C17 C 0.5809(4) 0.2696(4) 0.4419(2) 0.0253(10) Uani 1 1 d .
C18 C 0.7263(5) 0.2848(4) 0.4500(2) 0.0300(11) Uani 1 1 d .
H18A H 0.7715 0.3004 0.4141 0.036 Uiso 1 1 calc R
C19 C 0.8048(5) 0.2773(4) 0.5106(2) 0.0344(12) Uani 1 1 d .
H19A H 0.9037 0.2877 0.5157 0.041 Uiso 1 1 calc R
C20 C 0.7419(5) 0.2550(4) 0.5631(2) 0.0373(12) Uani 1 1 d .
H20A H 0.7967 0.2497 0.6043 0.045 Uiso 1 1 calc R
C21 C 0.5987(5) 0.2405(4) 0.5561(2) 0.0363(12) Uani 1 1 d .
H21A H 0.5550 0.2255 0.5926 0.044 Uiso 1 1 calc R
C22 C 0.5175(5) 0.2475(4) 0.4957(2) 0.0319(11) Uani 1 1 d .
H22A H 0.4188 0.2371 0.4913 0.038 Uiso 1 1 calc R
C23 C 0.1016(5) 0.0421(4) 0.1591(2) 0.0324(11) Uani 1 1 d .
C24 C 0.0681(5) -0.0417(4) 0.1922(2) 0.0371(12) Uani 1 1 d .
H24A H 0.1268 -0.0414 0.2337 0.045 Uiso 1 1 calc R
C25 C -0.0526(6) -0.1284(5) 0.1652(3) 0.0545(16) Uani 1 1 d .
H25A H -0.0761 -0.1859 0.1884 0.065 Uiso 1 1 calc R
C26 C -0.1360(6) -0.1286(6) 0.1049(3) 0.0603(17) Uani 1 1 d .
H26A H -0.2173 -0.1870 0.0861 0.072 Uiso 1 1 calc R
C27 C -0.1029(6) -0.0458(6) 0.0717(3) 0.0581(17) Uani 1 1 d .
H27A H -0.1614 -0.0470 0.0301 0.070 Uiso 1 1 calc R
C28 C 0.0149(5) 0.0402(5) 0.0979(2) 0.0433(13) Uani 1 1 d .
H28A H 0.0368 0.0976 0.0744 0.052 Uiso 1 1 calc R
C29 C 0.3294(5) 0.1936(4) 0.1281(2) 0.0309(11) Uani 1 1 d .
C30 C 0.4288(5) 0.1281(4) 0.1042(2) 0.0389(12) Uani 1 1 d .
H30A H 0.4471 0.0637 0.1213 0.047 Uiso 1 1 calc R
C31 C 0.5004(6) 0.1578(5) 0.0554(3) 0.0477(14) Uani 1 1 d .
H31A H 0.5681 0.1132 0.0391 0.057 Uiso 1 1 calc R
C32 C 0.4758(6) 0.2496(5) 0.0304(3) 0.0503(15) Uani 1 1 d .
H32A H 0.5272 0.2695 -0.0026 0.060 Uiso 1 1 calc R
C33 C 0.3765(6) 0.3140(5) 0.0527(3) 0.0495(15) Uani 1 1 d .
H33A H 0.3594 0.3783 0.0352 0.059 Uiso 1 1 calc R
C34 C 0.3010(5) 0.2847(4) 0.1012(2) 0.0390(13) Uani 1 1 d .
H34A H 0.2303 0.3274 0.1157 0.047 Uiso 1 1 calc R
C35 C 0.5911(5) 0.0491(4) 0.3197(2) 0.0282(11) Uani 1 1 d .
C36 C 0.7151(5) 0.0585(4) 0.2928(2) 0.0322(11) Uani 1 1 d .
H36A H 0.7207 0.0953 0.2567 0.039 Uiso 1 1 calc R
C37 C 0.8294(5) 0.0150(4) 0.3179(2) 0.0358(12) Uani 1 1 d .
H37A H 0.9127 0.0233 0.2995 0.043 Uiso 1 1 calc R
C38 C 0.8226(5) -0.0404(4) 0.3696(2) 0.0330(11) Uani 1 1 d .
C39 C 0.7022(5) -0.0491(4) 0.3977(2) 0.0369(12) Uani 1 1 d .
H39A H 0.6976 -0.0858 0.4339 0.044 Uiso 1 1 calc R
C40 C 0.5884(5) -0.0043(4) 0.3731(2) 0.0327(11) Uani 1 1 d .
H40A H 0.5069 -0.0102 0.3931 0.039 Uiso 1 1 calc R
C41 C 0.9446(6) -0.0914(5) 0.3927(3) 0.0503(15) Uani 1 1 d .
F1 F 0.9267(4) -0.1454(3) 0.4408(2) 0.0830(12) Uani 1 1 d .
F2 F 1.0615(3) -0.0160(3) 0.4166(2) 0.0910(14) Uani 1 1 d .
F3 F 0.9721(4) -0.1755(4) 0.3410(2) 0.1088(17) Uani 1 1 d .
C42 C 0.2809(5) -0.2663(4) 0.0970(2) 0.0360(12) Uani 1 1 d .
C43 C 0.2206(6) -0.2094(5) 0.0517(3) 0.0449(14) Uani 1 1 d .
H43A H 0.2295 -0.1264 0.0664 0.054 Uiso 1 1 calc R
C44 C 0.1472(6) -0.2701(5) -0.0148(3) 0.0471(14) Uani 1 1 d .
H44A H 0.1062 -0.2281 -0.0439 0.057 Uiso 1 1 calc R
C45 C 0.1342(6) -0.3889(5) -0.0379(3) 0.0502(15) Uani 1 1 d .
C46 C 0.1896(7) -0.4498(5) 0.0056(3) 0.0603(17) Uani 1 1 d .
H46A H 0.1791 -0.5329 -0.0096 0.072 Uiso 1 1 calc R
C47 C 0.2611(6) -0.3883(5) 0.0721(3) 0.0512(15) Uani 1 1 d .
H47A H 0.2980 -0.4314 0.1016 0.061 Uiso 1 1 calc R
C48 C 0.2990(6) -0.2389(5) 0.2514(3) 0.0583(16) Uani 1 1 d .
H48A H 0.1997 -0.2332 0.2442 0.087 Uiso 1 1 calc R
H48B H 0.3439 -0.1919 0.2982 0.087 Uiso 1 1 calc R
H48C H 0.3087 -0.3211 0.2458 0.087 Uiso 1 1 calc R
C49 C 0.5587(6) -0.2329(5) 0.1889(3) 0.0588(17) Uani 1 1 d .
H49A H 0.6125 -0.2003 0.1589 0.088 Uiso 1 1 calc R
H49B H 0.5435 -0.3189 0.1730 0.088 Uiso 1 1 calc R
H49C H 0.6104 -0.2062 0.2366 0.088 Uiso 1 1 calc R
C50 C 0.0654(8) -0.5624(5) -0.1326(3) 0.076(2) Uani 1 1 d .
H50A H 0.0239 -0.5862 -0.1819 0.114 Uiso 1 1 calc R
H50B H 0.0111 -0.6081 -0.1083 0.114 Uiso 1 1 calc R
H50C H 0.1618 -0.5766 -0.1271 0.114 Uiso 1 1 calc R
Fe1 Fe 0.15332(6) 0.34324(6) 0.33042(3) 0.02836(17) Uani 1 1 d .
O1 O 0.3922(3) -0.0515(3) 0.19257(15) 0.0376(8) Uani 1 1 d .
O2 O 0.0647(5) -0.4401(4) -0.10411(19) 0.0722(13) Uani 1 1 d .
P1 P 0.47461(12) 0.26809(10) 0.36012(6) 0.0237(3) Uani 1 1 d .
P2 P 0.25064(12) 0.15916(11) 0.19894(6) 0.0281(3) Uani 1 1 d .
Pd1 Pd 0.42761(4) 0.10370(3) 0.272664(17) 0.02515(11) Uani 1 1 d .
Si1 Si 0.38509(14) -0.18200(13) 0.18556(7) 0.0346(3) Uani 1 1 d .

loop_
_atom_site_aniso_label
_atom_site_aniso_U_11
_atom_site_aniso_U_22
_atom_site_aniso_U_33
_atom_site_aniso_U_23
_atom_site_aniso_U_13
_atom_site_aniso_U_12
C1 0.021(2) 0.025(2) 0.021(2) 0.0041(19) 0.0004(19) 0.002(2)
C2 0.029(3) 0.031(3) 0.026(2) 0.003(2) 0.001(2) 0.005(2)
C3 0.031(3) 0.042(3) 0.030(3) 0.001(2) 0.008(2) 0.011(2)
C4 0.029(3) 0.047(3) 0.034(3) 0.010(2) 0.012(2) 0.003(2)
C5 0.030(3) 0.033(3) 0.027(2) 0.010(2) 0.005(2) 0.004(2)
C6 0.029(3) 0.032(3) 0.028(2) 0.010(2) 0.000(2) 0.009(2)
C7 0.023(3) 0.042(3) 0.037(3) 0.004(2) 0.000(2) 0.009(2)
C8 0.028(3) 0.055(4) 0.036(3) 0.005(3) -0.003(2) 0.016(3)
C9 0.049(3) 0.038(3) 0.038(3) 0.009(2) 0.001(3) 0.023(3)
C10 0.039(3) 0.033(3) 0.028(2) 0.010(2) 0.003(2) 0.005(2)
C11 0.024(2) 0.028(3) 0.029(2) 0.014(2) 0.005(2) 0.007(2)
C12 0.027(3) 0.039(3) 0.036(3) 0.014(2) 0.003(2) 0.000(2)
C13 0.035(3) 0.064(4) 0.045(3) 0.030(3) 0.008(3) 0.004(3)
C14 0.042(3) 0.041(4) 0.076(4) 0.036(3) 0.011(3) 0.000(3)
C15 0.047(3) 0.032(3) 0.067(4) 0.011(3) 0.016(3) -0.001(3)
C16 0.039(3) 0.032(3) 0.037(3) 0.005(2) 0.011(2) 0.003(2)
C17 0.029(3) 0.020(2) 0.027(2) 0.0054(19) 0.006(2) 0.005(2)
C18 0.030(3) 0.035(3) 0.024(2) 0.005(2) 0.005(2) 0.008(2)
C19 0.029(3) 0.040(3) 0.033(3) 0.008(2) -0.002(2) 0.010(2)
C20 0.041(3) 0.038(3) 0.030(3) 0.008(2) -0.006(2) 0.012(2)
C21 0.044(3) 0.045(3) 0.026(2) 0.020(2) 0.006(2) 0.008(3)
C22 0.032(3) 0.032(3) 0.034(3) 0.013(2) 0.006(2) 0.003(2)
C23 0.030(3) 0.032(3) 0.031(3) 0.000(2) 0.004(2) 0.008(2)
C24 0.038(3) 0.033(3) 0.033(3) 0.001(2) 0.002(2) 0.002(2)
C25 0.060(4) 0.042(4) 0.052(4) 0.002(3) 0.015(3) -0.007(3)
C26 0.046(4) 0.068(5) 0.047(4) -0.005(3) 0.005(3) -0.017(3)
C27 0.043(4) 0.078(5) 0.035(3) -0.003(3) -0.006(3) -0.005(3)
C28 0.040(3) 0.046(3) 0.036(3) 0.005(3) -0.004(3) 0.004(3)
C29 0.036(3) 0.032(3) 0.023(2) 0.008(2) 0.003(2) 0.003(2)
C30 0.045(3) 0.033(3) 0.039(3) 0.008(2) 0.010(2) 0.007(2)
C31 0.054(4) 0.047(4) 0.050(3) 0.015(3) 0.022(3) 0.015(3)
C32 0.057(4) 0.059(4) 0.040(3) 0.019(3) 0.017(3) 0.007(3)
C33 0.069(4) 0.048(4) 0.035(3) 0.017(3) 0.007(3) 0.015(3)
C34 0.045(3) 0.044(3) 0.029(3) 0.010(2) 0.007(2) 0.016(3)
C35 0.025(3) 0.019(2) 0.033(3) -0.003(2) 0.002(2) 0.001(2)
C36 0.028(3) 0.035(3) 0.032(3) 0.007(2) 0.007(2) 0.005(2)
C37 0.025(3) 0.037(3) 0.039(3) 0.004(2) 0.001(2) 0.004(2)
C38 0.027(3) 0.027(3) 0.039(3) 0.008(2) -0.009(2) 0.004(2)
C39 0.042(3) 0.029(3) 0.041(3) 0.016(2) 0.000(2) 0.006(2)
C40 0.035(3) 0.027(3) 0.038(3) 0.013(2) 0.007(2) 0.003(2)
C41 0.038(3) 0.045(4) 0.069(4) 0.023(3) -0.002(3) 0.009(3)
F1 0.055(2) 0.092(3) 0.125(3) 0.074(3) 0.000(2) 0.023(2)
F2 0.035(2) 0.070(3) 0.167(4) 0.061(3) -0.028(2) -0.0045(19)
F3 0.098(3) 0.121(4) 0.104(3) 0.004(3) -0.002(3) 0.084(3)
C42 0.040(3) 0.031(3) 0.037(3) 0.009(2) 0.006(2) 0.006(2)
C43 0.053(3) 0.039(3) 0.044(3) 0.012(3) 0.006(3) 0.014(3)
C44 0.059(4) 0.042(3) 0.039(3) 0.010(3) -0.005(3) 0.020(3)
C45 0.062(4) 0.045(4) 0.036(3) 0.010(3) -0.005(3) 0.000(3)
C46 0.086(5) 0.040(4) 0.044(3) 0.007(3) -0.011(3) 0.007(3)
C47 0.073(4) 0.037(3) 0.042(3) 0.014(3) 0.001(3) 0.010(3)
C48 0.071(4) 0.058(4) 0.037(3) 0.011(3) 0.003(3) -0.008(3)
C49 0.055(4) 0.049(4) 0.068(4) 0.008(3) 0.000(3) 0.020(3)
C50 0.117(6) 0.047(4) 0.047(4) -0.002(3) -0.005(4) 0.000(4)
Fe1 0.0241(4) 0.0308(4) 0.0284(4) 0.0045(3) 0.0031(3) 0.0079(3)
O1 0.0329(19) 0.044(2) 0.0286(17) 0.0113(16) -0.0078(15) -0.0062(16)
O2 0.102(4) 0.052(3) 0.044(2) 0.000(2) -0.023(2) 0.011(2)
P1 0.0221(6) 0.0256(7) 0.0224(6) 0.0058(5) 0.0020(5) 0.0048(5)
P2 0.0275(7) 0.0304(7) 0.0243(6) 0.0047(5) 0.0019(5) 0.0058(6)
Pd1 0.0243(2) 0.0242(2) 0.02467(19) 0.00396(14) 0.00172(15) 0.00467(15)
Si1 0.0331(8) 0.0408(9) 0.0291(7) 0.0097(6) 0.0024(6) 0.0069(7)

loop_
_atom_type_symbol
_atom_type_description
_atom_type_scat_dispersion_real
_atom_type_scat_dispersion_imag
_atom_type_scat_source
C C 0.0033 0.0016 'International Tables Vol C Tables 4.2.6.8 and 6.1.1.4'
H H 0.0000 0.0000 'International Tables Vol C Tables 4.2.6.8 and 6.1.1.4'
O O 0.0106 0.0060 'International Tables Vol C Tables 4.2.6.8 and 6.1.1.4'
F F 0.0171 0.0103 'International Tables Vol C Tables 4.2.6.8 and 6.1.1.4'
Si Si 0.0817 0.0704 'International Tables Vol C Tables 4.2.6.8 and 6.1.1.4'
P P 0.1023 0.0942 'International Tables Vol C Tables 4.2.6.8 and 6.1.1.4'
Fe Fe 0.3463 0.8444 'International Tables Vol C Tables 4.2.6.8 and 6.1.1.4'
Pd Pd -0.9988 1.0072 'International Tables Vol C Tables 4.2.6.8 and 6.1.1.4'

loop_
_exptl_crystal_face_index_h
_exptl_crystal_face_index_k
_exptl_crystal_face_index_l
_exptl_crystal_face_perp_dist
1.00 0.00 -1.00 0.0150
-1.00 0.00 1.00 0.0150
0.00 1.00 -1.00 0.0500
0.00 -1.00 -1.00 0.0500
0.00 0.00 1.00 0.0500

loop_
_geom_angle_atom_site_label_1
_geom_angle_atom_site_label_2
_geom_angle_atom_site_label_3
_geom_angle
C5 C1 C2 107.2(4)
C5 C1 P1 121.8(3)
C2 C1 P1 131.0(3)
C5 C1 Fe1 70.2(2)
C2 C1 Fe1 69.7(2)
P1 C1 Fe1 126.8(2)
C3 C2 C1 107.6(4)
C3 C2 Fe1 70.6(3)
C1 C2 Fe1 68.6(2)
C3 C2 H2A 126.2
C1 C2 H2A 126.2
Fe1 C2 H2A 126.2
C4 C3 C2 108.7(4)
C4 C3 Fe1 70.2(3)
C2 C3 Fe1 68.6(2)
C4 C3 H3A 125.6
C2 C3 H3A 125.6
Fe1 C3 H3A 125.6
C3 C4 C5 107.7(4)
C3 C4 Fe1 69.6(3)
C5 C4 Fe1 68.6(3)
C3 C4 H4A 126.1
C5 C4 H4A 126.1
Fe1 C4 H4A 126.1
C4 C5 C1 108.8(4)
C4 C5 Fe1 70.7(3)
C1 C5 Fe1 68.7(3)
C4 C5 H5A 125.6
C1 C5 H5A 125.6
Fe1 C5 H5A 125.6
C7 C6 C10 106.9(4)
C7 C6 P2 125.3(4)
C10 C6 P2 127.4(3)
C7 C6 Fe1 70.5(3)
C10 C6 Fe1 69.1(2)
P2 C6 Fe1 120.1(2)
C8 C7 C6 108.7(4)
C8 C7 Fe1 70.2(3)
C6 C7 Fe1 68.8(3)
C8 C7 H7A 125.6
C6 C7 H7A 125.6
Fe1 C7 H7A 125.6
C9 C8 C7 108.0(4)
C9 C8 Fe1 69.5(3)
C7 C8 Fe1 69.5(3)
C9 C8 H8A 126.0
C7 C8 H8A 126.0
Fe1 C8 H8A 126.0
C8 C9 C10 108.8(4)
C8 C9 Fe1 70.4(3)
C10 C9 Fe1 68.9(3)
C8 C9 H9A 125.6
C10 C9 H9A 125.6
Fe1 C9 H9A 125.6
C9 C10 C6 107.5(4)
C9 C10 Fe1 70.5(3)
C6 C10 Fe1 69.2(3)
C9 C10 H10A 126.2
C6 C10 H10A 126.2
Fe1 C10 H10A 126.2
C12 C11 C16 118.9(4)
C12 C11 P1 119.1(4)
C16 C11 P1 122.0(3)
C13 C12 C11 120.9(5)
C13 C12 H12A 119.6
C11 C12 H12A 119.6
C12 C13 C14 119.5(5)
C12 C13 H13A 120.2
C14 C13 H13A 120.2
C15 C14 C13 119.8(5)
C15 C14 H14A 120.1
C13 C14 H14A 120.1
C14 C15 C16 120.6(5)
C14 C15 H15A 119.7
C16 C15 H15A 119.7
C15 C16 C11 120.2(5)
C15 C16 H16A 119.9
C11 C16 H16A 119.9
C22 C17 C18 118.7(4)
C22 C17 P1 120.4(3)
C18 C17 P1 120.8(3)
C19 C18 C17 120.1(4)
C19 C18 H18A 120.0
C17 C18 H18A 120.0
C20 C19 C18 120.9(5)
C20 C19 H19A 119.5
C18 C19 H19A 119.5
C19 C20 C21 119.7(4)
C19 C20 H20A 120.2
C21 C20 H20A 120.2
C20 C21 C22 120.5(4)
C20 C21 H21A 119.7
C22 C21 H21A 119.7
C21 C22 C17 120.1(4)
C21 C22 H22A 119.9
C17 C22 H22A 119.9
C24 C23 C28 119.2(5)
C24 C23 P2 119.3(4)
C28 C23 P2 121.4(4)
C23 C24 C25 120.5(5)
C23 C24 H24A 119.7
C25 C24 H24A 119.7
C26 C25 C24 119.2(6)
C26 C25 H25A 120.4
C24 C25 H25A 120.4
C27 C26 C25 120.5(6)
C27 C26 H26A 119.8
C25 C26 H26A 119.8
C26 C27 C28 120.9(5)
C26 C27 H27A 119.5
C28 C27 H27A 119.5
C27 C28 C23 119.7(5)
C27 C28 H28A 120.1
C23 C28 H28A 120.1
C34 C29 C30 119.7(4)
C34 C29 P2 123.0(4)
C30 C29 P2 117.2(4)
C31 C30 C29 119.4(5)
C31 C30 H30A 120.3
C29 C30 H30A 120.3
C32 C31 C30 121.2(5)
C32 C31 H31A 119.4
C30 C31 H31A 119.4
C31 C32 C33 120.0(5)
C31 C32 H32A 120.0
C33 C32 H32A 120.0
C32 C33 C34 120.0(5)
C32 C33 H33A 120.0
C34 C33 H33A 120.0
C29 C34 C33 119.7(5)
C29 C34 H34A 120.1
C33 C34 H34A 120.1
C40 C35 C36 117.4(4)
C40 C35 Pd1 125.6(3)
C36 C35 Pd1 116.8(3)
C37 C36 C35 121.1(5)
C37 C36 H36A 119.4
C35 C36 H36A 119.4
C38 C37 C36 120.3(4)
C38 C37 H37A 119.8
C36 C37 H37A 119.8
C37 C38 C39 119.6(4)
C37 C38 C41 118.8(5)
C39 C38 C41 121.7(5)
C38 C39 C40 120.1(5)
C38 C39 H39A 119.9
C40 C39 H39A 119.9
C39 C40 C35 121.5(4)
C39 C40 H40A 119.3
C35 C40 H40A 119.3
F2 C41 F1 106.1(5)
F2 C41 F3 105.5(5)
F1 C41 F3 103.3(5)
F2 C41 C38 114.8(5)
F1 C41 C38 114.3(5)
F3 C41 C38 111.8(5)
C43 C42 C47 115.3(5)
C43 C42 Si1 121.7(4)
C47 C42 Si1 123.0(4)
C42 C43 C44 122.4(5)
C42 C43 H43A 118.8
C44 C43 H43A 118.8
C45 C44 C43 120.4(5)
C45 C44 H44A 119.8
C43 C44 H44A 119.8
C44 C45 O2 116.3(5)
C44 C45 C46 119.4(5)
O2 C45 C46 124.2(5)
C45 C46 C47 119.5(5)
C45 C46 H46A 120.2
C47 C46 H46A 120.2
C42 C47 C46 122.9(5)
C42 C47 H47A 118.6
C46 C47 H47A 118.6
Si1 C48 H48A 109.5
Si1 C48 H48B 109.5
H48A C48 H48B 109.5
Si1 C48 H48C 109.5
H48A C48 H48C 109.5
H48B C48 H48C 109.5
Si1 C49 H49A 109.5
Si1 C49 H49B 109.5
H49A C49 H49B 109.5
Si1 C49 H49C 109.5
H49A C49 H49C 109.5
H49B C49 H49C 109.5
O2 C50 H50A 109.5
O2 C50 H50B 109.5
H50A C50 H50B 109.5
O2 C50 H50C 109.5
H50A C50 H50C 109.5
H50B C50 H50C 109.5
C1 Fe1 C2 41.71(16)
C1 Fe1 C10 108.80(18)
C2 Fe1 C10 110.14(19)
C1 Fe1 C6 109.79(16)
C2 Fe1 C6 139.23(18)
C10 Fe1 C6 41.64(18)
C1 Fe1 C5 41.13(17)
C2 Fe1 C5 69.06(18)
C10 Fe1 C5 137.51(18)
C6 Fe1 C5 110.18(18)
C1 Fe1 C9 137.3(2)
C2 Fe1 C9 110.4(2)
C10 Fe1 C9 40.69(18)
C6 Fe1 C9 68.89(18)
C5 Fe1 C9 178.05(19)
C1 Fe1 C7 139.88(17)
C2 Fe1 C7 178.1(2)
C10 Fe1 C7 68.66(19)
C6 Fe1 C7 40.75(17)
C5 Fe1 C7 112.8(2)
C9 Fe1 C7 67.7(2)
C1 Fe1 C3 69.15(17)
C2 Fe1 C3 40.75(17)
C10 Fe1 C3 139.8(2)
C6 Fe1 C3 178.28(19)
C5 Fe1 C3 68.12(18)
C9 Fe1 C3 112.8(2)
C7 Fe1 C3 139.35(19)
C1 Fe1 C4 69.10(18)
C2 Fe1 C4 68.59(19)
C10 Fe1 C4 177.88(19)
C6 Fe1 C4 138.32(19)
C5 Fe1 C4 40.62(17)
C9 Fe1 C4 141.16(19)
C7 Fe1 C4 112.7(2)
C3 Fe1 C4 40.18(19)
C1 Fe1 C8 177.1(2)
C2 Fe1 C8 138.05(19)
C10 Fe1 C8 68.3(2)
C6 Fe1 C8 68.62(18)
C5 Fe1 C8 141.5(2)
C9 Fe1 C8 40.0(2)
C7 Fe1 C8 40.28(18)
C3 Fe1 C8 112.50(19)
C4 Fe1 C8 113.8(2)
Si1 O1 Pd1 137.22(19)
C45 O2 C50 117.2(5)
C1 P1 C11 107.8(2)
C1 P1 C17 101.42(19)
C11 P1 C17 103.2(2)
C1 P1 Pd1 111.15(14)
C11 P1 Pd1 112.95(14)
C17 P1 Pd1 119.14(14)
C23 P2 C6 100.1(2)
C23 P2 C29 106.6(2)
C6 P2 C29 104.0(2)
C23 P2 Pd1 113.37(16)
C6 P2 Pd1 123.90(15)
C29 P2 Pd1 107.40(15)
C35 Pd1 O1 89.22(14)
C35 Pd1 P1 88.32(12)
O1 Pd1 P1 177.48(9)
C35 Pd1 P2 170.06(13)
O1 Pd1 P2 84.16(9)
P1 Pd1 P2 98.21(4)
O1 Si1 C49 114.9(2)
O1 Si1 C42 108.0(2)
C49 Si1 C42 105.2(2)
O1 Si1 C48 115.8(2)
C49 Si1 C48 105.3(3)
C42 Si1 C48 106.9(2)

loop_
_geom_bond_atom_site_label_1
_geom_bond_atom_site_label_2
_geom_bond_distance
C1 C5 1.422(6)
C1 C2 1.439(6)
C1 P1 1.799(4)
C1 Fe1 2.014(4)
C2 C3 1.422(6)
C2 Fe1 2.028(4)
C2 H2A 1.0000
C3 C4 1.414(7)
C3 Fe1 2.055(4)
C3 H3A 1.0000
C4 C5 1.422(6)
C4 Fe1 2.062(5)
C4 H4A 1.0000
C5 Fe1 2.034(5)
C5 H5A 1.0000
C6 C7 1.422(6)
C6 C10 1.444(6)
C6 P2 1.823(4)
C6 Fe1 2.031(4)
C7 C8 1.417(7)
C7 Fe1 2.053(5)
C7 H7A 1.0000
C8 C9 1.408(7)
C8 Fe1 2.063(5)
C8 H8A 1.0000
C9 C10 1.419(6)
C9 Fe1 2.051(5)
C9 H9A 1.0000
C10 Fe1 2.030(5)
C10 H10A 1.0000
C11 C12 1.385(6)
C11 C16 1.388(6)
C11 P1 1.823(5)
C12 C13 1.383(7)
C12 H12A 0.9500
C13 C14 1.390(7)
C13 H13A 0.9500
C14 C15 1.368(7)
C14 H14A 0.9500
C15 C16 1.385(7)
C15 H15A 0.9500
C16 H16A 0.9500
C17 C22 1.394(6)
C17 C18 1.397(6)
C17 P1 1.829(4)
C18 C19 1.387(6)
C18 H18A 0.9500
C19 C20 1.370(6)
C19 H19A 0.9500
C20 C21 1.376(6)
C20 H20A 0.9500
C21 C22 1.393(6)
C21 H21A 0.9500
C22 H22A 0.9500
C23 C24 1.372(7)
C23 C28 1.397(6)
C23 P2 1.819(5)
C24 C25 1.409(7)
C24 H24A 0.9500
C25 C26 1.375(8)
C25 H25A 0.9500
C26 C27 1.362(8)
C26 H26A 0.9500
C27 C28 1.384(7)
C27 H27A 0.9500
C28 H28A 0.9500
C29 C34 1.380(6)
C29 C30 1.394(6)
C29 P2 1.834(4)
C30 C31 1.381(7)
C30 H30A 0.9500
C31 C32 1.358(7)
C31 H31A 0.9500
C32 C33 1.377(7)
C32 H32A 0.9500
C33 C34 1.397(7)
C33 H33A 0.9500
C34 H34A 0.9500
C35 C40 1.391(6)
C35 C36 1.406(6)
C35 Pd1 2.022(4)
C36 C37 1.387(6)
C36 H36A 0.9500
C37 C38 1.379(6)
C37 H37A 0.9500
C38 C39 1.386(7)
C38 C41 1.487(7)
C39 C40 1.388(6)
C39 H39A 0.9500
C40 H40A 0.9500
C41 F2 1.310(6)
C41 F1 1.319(6)
C41 F3 1.343(6)
C42 C43 1.390(7)
C42 C47 1.395(7)
C42 Si1 1.894(5)
C43 C44 1.399(7)
C43 H43A 0.9500
C44 C45 1.362(7)
C44 H44A 0.9500
C45 O2 1.364(6)
C45 C46 1.380(7)
C46 C47 1.396(7)
C46 H46A 0.9500
C47 H47A 0.9500
C48 Si1 1.895(5)
C48 H48A 0.9800
C48 H48B 0.9800
C48 H48C 0.9800
C49 Si1 1.884(5)
C49 H49A 0.9800
C49 H49B 0.9800
C49 H49C 0.9800
C50 O2 1.432(7)
C50 H50A 0.9800
C50 H50B 0.9800
C50 H50C 0.9800
O1 Si1 1.523(4)
O1 Pd1 2.085(3)
P1 Pd1 2.2336(12)
P2 Pd1 2.4060(12)
